data_7052272
loop_
_publ_author_name
'Walter, Marc D.'
'Fandos, Rosa'
'Andersen, Richard A.'

_publ_section_title
;
 Synthesis and magnetic properties of cerium macrocyclic complexes with
 tetramethyldibenzotetraaza[14]annulene, tmtaaH2
;
_journal_issue 7
_journal_name_full 'New Journal of Chemistry'
_journal_page_first 1065
_journal_paper_doi 10.1039/b602644c
_journal_volume 30
_journal_year 2006
_chemical_formula_moiety '2(C44 H44 Ce N8), C5'
_chemical_formula_sum 'C93 H88 Ce2 N16'
_chemical_formula_weight 1710.03
_chemical_name_systematic
;
?
;
_space_group_IT_number 2
_symmetry_cell_setting triclinic
_symmetry_space_group_name_Hall '-P 1'
_symmetry_space_group_name_H-M 'P -1'
_atom_sites_solution_hydrogens geom
_atom_sites_solution_primary direct
_atom_sites_solution_secondary difmap
_audit_creation_method SHELXL-97
_cell_angle_alpha 107.720(2)
_cell_angle_beta 90.261(2)
_cell_angle_gamma 107.884(2)
_cell_formula_units_Z 1
_cell_length_a 11.4172(13)
_cell_length_b 11.5432(13)
_cell_length_c 16.4193(18)
_cell_measurement_reflns_used 6639
_cell_measurement_temperature 136(2)
_cell_measurement_theta_max 24.7
_cell_measurement_theta_min 2.2
_cell_volume 1950.1(4)
_computing_cell_refinement 'Bruker SAINT V.6.40'
_computing_data_collection 'Bruker SMART V.5.0.54D'
_computing_data_reduction 'Bruker SAINT V.6.40'
_computing_structure_refinement 'SHELXL-97 (Sheldrick, 1997)'
_computing_structure_solution 'SHELXS-97 (Sheldrick, 1997)'
_diffrn_ambient_temperature 136(2)
_diffrn_measured_fraction_theta_full 0.929
_diffrn_measured_fraction_theta_max 0.929
_diffrn_measurement_device_type 'Bruker SMART CCD'
_diffrn_measurement_method \w-scan
_diffrn_radiation_monochromator graphite
_diffrn_radiation_source 'fine-focus sealed tube'
_diffrn_radiation_type MoK\a
_diffrn_radiation_wavelength 0.71073
_diffrn_reflns_av_R_equivalents 0.0425
_diffrn_reflns_av_sigmaI/netI 0.0673
_diffrn_reflns_limit_h_max 12
_diffrn_reflns_limit_h_min -13
_diffrn_reflns_limit_k_max 13
_diffrn_reflns_limit_k_min -13
_diffrn_reflns_limit_l_max 19
_diffrn_reflns_limit_l_min -12
_diffrn_reflns_number 9863
_diffrn_reflns_theta_full 24.72
_diffrn_reflns_theta_max 24.72
_diffrn_reflns_theta_min 1.96
_exptl_absorpt_coefficient_mu 1.212
_exptl_absorpt_correction_T_max 0.8297
_exptl_absorpt_correction_T_min 0.6977
_exptl_absorpt_correction_type empirical
_exptl_absorpt_process_details 'Blessing, 1995'
_exptl_crystal_colour block
_exptl_crystal_density_diffrn 1.456
_exptl_crystal_density_method 'not measured'
_exptl_crystal_description green
_exptl_crystal_F_000 874
_exptl_crystal_size_max 0.32
_exptl_crystal_size_mid 0.24
_exptl_crystal_size_min 0.16
_refine_diff_density_max 2.009
_refine_diff_density_min -2.059
_refine_diff_density_rms 0.135
_refine_ls_extinction_method none
_refine_ls_goodness_of_fit_ref 1.046
_refine_ls_hydrogen_treatment constr
_refine_ls_matrix_type full
_refine_ls_number_parameters 514
_refine_ls_number_reflns 6189
_refine_ls_number_restraints 0
_refine_ls_restrained_S_all 1.046
_refine_ls_R_factor_all 0.0524
_refine_ls_R_factor_gt 0.0468
_refine_ls_shift/su_max 0.000
_refine_ls_shift/su_mean 0.000
_refine_ls_structure_factor_coef Fsqd
_refine_ls_weighting_details 'calc w=1/[\s^2^(Fo^2^)+(0.0823P)^2^+1.3470P] where P=(Fo^2^+2Fc^2^)/3'
_refine_ls_weighting_scheme calc
_refine_ls_wR_factor_gt 0.1238
_refine_ls_wR_factor_ref 0.1288
_reflns_number_gt 5527
_reflns_number_total 6189
_reflns_threshold_expression >2sigma(I)
_cod_data_source_file b602644c.txt
_cod_data_source_block mac2ces
_cod_original_sg_symbol_H-M P-1
_cod_database_code 7052272

loop_
_symmetry_equiv_pos_as_xyz
'x, y, z'
'-x, -y, -z'

loop_
_atom_site_label
_atom_site_type_symbol
_atom_site_fract_x
_atom_site_fract_y
_atom_site_fract_z
_atom_site_U_iso_or_equiv
_atom_site_adp_type
_atom_site_occupancy
_atom_site_symmetry_multiplicity
_atom_site_calc_flag
_atom_site_refinement_flags
_atom_site_disorder_assembly
_atom_site_disorder_group
C1 C 0.4781(4) 0.1794(4) 0.1603(3) 0.0175(9) Uani 1 1 d . . .
C2 C 0.4776(4) 0.0746(4) 0.1864(3) 0.0234(10) Uani 1 1 d . . .
H2 H 0.4035 0.0038 0.1764 0.028 Uiso 1 1 calc R . .
C3 C 0.5835(5) 0.0724(5) 0.2263(3) 0.0290(11) Uani 1 1 d . . .
H3 H 0.5828 -0.0007 0.2418 0.035 Uiso 1 1 calc R . .
C4 C 0.6917(5) 0.1783(5) 0.2439(3) 0.0290(11) Uani 1 1 d . . .
H4 H 0.7640 0.1780 0.2725 0.035 Uiso 1 1 calc R . .
C5 C 0.6932(4) 0.2828(5) 0.2198(3) 0.0231(10) Uani 1 1 d . . .
H5 H 0.7668 0.3547 0.2327 0.028 Uiso 1 1 calc R . .
C6 C 0.5888(4) 0.2852(4) 0.1766(3) 0.0165(9) Uani 1 1 d . . .
C7 C 0.6607(4) 0.4574(4) 0.1158(3) 0.0175(9) Uani 1 1 d . . .
C8 C 0.7709(4) 0.4171(5) 0.0843(3) 0.0246(11) Uani 1 1 d . . .
H8A H 0.8401 0.4580 0.1301 0.037 Uiso 1 1 calc R . .
H8B H 0.7954 0.4436 0.0339 0.037 Uiso 1 1 calc R . .
H8C H 0.7488 0.3234 0.0686 0.037 Uiso 1 1 calc R . .
C9 C 0.6445(4) 0.5611(4) 0.0947(3) 0.0181(9) Uani 1 1 d . . .
H9 H 0.7129 0.6094 0.0731 0.022 Uiso 1 1 calc R . .
C10 C 0.5419(4) 0.6025(4) 0.1014(3) 0.0166(9) Uani 1 1 d . . .
C11 C 0.5473(4) 0.7061(4) 0.0608(3) 0.0199(10) Uani 1 1 d . . .
H11A H 0.4631 0.6993 0.0421 0.030 Uiso 1 1 calc R . .
H11B H 0.5947 0.6947 0.0110 0.030 Uiso 1 1 calc R . .
H11C H 0.5876 0.7910 0.1031 0.030 Uiso 1 1 calc R . .
C12 C 0.3326(4) 0.5822(4) 0.1393(3) 0.0161(9) Uani 1 1 d . . .
C13 C 0.3261(4) 0.7063(4) 0.1616(3) 0.0196(10) Uani 1 1 d . . .
H13 H 0.4004 0.7771 0.1727 0.023 Uiso 1 1 calc R . .
C14 C 0.2142(4) 0.7286(4) 0.1679(3) 0.0242(11) Uani 1 1 d . . .
H14 H 0.2117 0.8137 0.1808 0.029 Uiso 1 1 calc R . .
C15 C 0.1056(4) 0.6275(5) 0.1554(3) 0.0257(11) Uani 1 1 d . . .
H15 H 0.0285 0.6431 0.1602 0.031 Uiso 1 1 calc R . .
C16 C 0.1092(4) 0.5040(4) 0.1360(3) 0.0200(10) Uani 1 1 d . . .
H16 H 0.0343 0.4354 0.1296 0.024 Uiso 1 1 calc R . .
C17 C 0.2209(4) 0.4770(4) 0.1253(3) 0.0149(9) Uani 1 1 d . . .
C18 C 0.1618(4) 0.2478(4) 0.0544(3) 0.0180(10) Uani 1 1 d . . .
C19 C 0.0508(5) 0.2431(5) 0.0008(3) 0.0277(11) Uani 1 1 d . . .
H19A H -0.0203 0.2366 0.0343 0.042 Uiso 1 1 calc R . .
H19B H 0.0309 0.1680 -0.0513 0.042 Uiso 1 1 calc R . .
H19C H 0.0702 0.3215 -0.0152 0.042 Uiso 1 1 calc R . .
C20 C 0.1853(4) 0.1307(4) 0.0365(3) 0.0174(9) Uani 1 1 d . . .
H20 H 0.1233 0.0578 -0.0009 0.021 Uiso 1 1 calc R . .
C21 C 0.2880(4) 0.1067(4) 0.0665(3) 0.0171(9) Uani 1 1 d . . .
C22 C 0.3024(4) -0.0222(4) 0.0197(3) 0.0253(11) Uani 1 1 d . . .
H22A H 0.3903 -0.0144 0.0229 0.038 Uiso 1 1 calc R . .
H22B H 0.2687 -0.0501 -0.0407 0.038 Uiso 1 1 calc R . .
H22C H 0.2575 -0.0855 0.0466 0.038 Uiso 1 1 calc R . .
C23 C 0.2177(4) 0.2088(4) 0.2875(3) 0.0204(10) Uani 1 1 d . . .
C24 C 0.1653(4) 0.0748(4) 0.2593(3) 0.0254(11) Uani 1 1 d . . .
H24 H 0.2136 0.0240 0.2665 0.031 Uiso 1 1 calc R . .
C25 C 0.0446(5) 0.0146(5) 0.2210(3) 0.0285(11) Uani 1 1 d . . .
H25 H 0.0095 -0.0763 0.2045 0.034 Uiso 1 1 calc R . .
C26 C -0.0244(5) 0.0876(5) 0.2070(3) 0.0310(12) Uani 1 1 d . . .
H26 H -0.1070 0.0463 0.1803 0.037 Uiso 1 1 calc R . .
C27 C 0.0252(4) 0.2196(5) 0.2313(3) 0.0256(11) Uani 1 1 d . . .
H27 H -0.0222 0.2682 0.2190 0.031 Uiso 1 1 calc R . .
C28 C 0.1455(4) 0.2828(4) 0.2741(3) 0.0199(10) Uani 1 1 d . . .
C29 C 0.1612(4) 0.5072(5) 0.3392(3) 0.0239(10) Uani 1 1 d . . .
C30 C 0.0315(5) 0.4724(6) 0.3669(4) 0.0374(14) Uani 1 1 d . . .
H30A H -0.0287 0.4604 0.3198 0.056 Uiso 1 1 calc R . .
H30B H 0.0263 0.5419 0.4175 0.056 Uiso 1 1 calc R . .
H30C H 0.0133 0.3927 0.3811 0.056 Uiso 1 1 calc R . .
C31 C 0.2304(5) 0.6377(5) 0.3659(3) 0.0268(11) Uani 1 1 d . . .
H31 H 0.1852 0.6950 0.3885 0.032 Uiso 1 1 calc R . .
C32 C 0.3567(4) 0.6958(4) 0.3641(3) 0.0241(10) Uani 1 1 d . . .
C33 C 0.4081(5) 0.8405(5) 0.4110(4) 0.0379(13) Uani 1 1 d . . .
H33A H 0.4918 0.8623 0.4385 0.057 Uiso 1 1 calc R . .
H33B H 0.3544 0.8650 0.4549 0.057 Uiso 1 1 calc R . .
H33C H 0.4109 0.8869 0.3696 0.057 Uiso 1 1 calc R . .
C34 C 0.5591(4) 0.6816(4) 0.3266(3) 0.0207(10) Uani 1 1 d . . .
C35 C 0.6197(5) 0.7941(5) 0.3067(3) 0.0318(12) Uani 1 1 d . . .
H35 H 0.5737 0.8460 0.2979 0.038 Uiso 1 1 calc R . .
C36 C 0.7447(5) 0.8297(5) 0.3001(4) 0.0412(15) Uani 1 1 d . . .
H36 H 0.7846 0.9068 0.2877 0.049 Uiso 1 1 calc R . .
C37 C 0.8116(5) 0.7558(5) 0.3111(3) 0.0268(11) Uani 1 1 d . . .
H37 H 0.8981 0.7824 0.3070 0.032 Uiso 1 1 calc R . .
C38 C 0.7565(5) 0.6436(5) 0.3282(3) 0.0306(12) Uani 1 1 d . . .
H38 H 0.8045 0.5916 0.3336 0.037 Uiso 1 1 calc R . .
C39 C 0.6295(4) 0.6049(4) 0.3376(3) 0.0208(10) Uani 1 1 d . . .
C40 C 0.5934(4) 0.4441(4) 0.4082(3) 0.0202(10) Uani 1 1 d . . .
C41 C 0.7090(5) 0.5185(5) 0.4708(3) 0.0304(12) Uani 1 1 d . . .
H41A H 0.7775 0.4885 0.4483 0.046 Uiso 1 1 calc R . .
H41B H 0.6941 0.5050 0.5264 0.046 Uiso 1 1 calc R . .
H41C H 0.7301 0.6103 0.4781 0.046 Uiso 1 1 calc R . .
C42 C 0.5181(5) 0.3314(5) 0.4211(3) 0.0263(11) Uani 1 1 d . . .
H42 H 0.5536 0.3021 0.4601 0.032 Uiso 1 1 calc R . .
C43 C 0.3983(4) 0.2569(4) 0.3844(3) 0.0219(10) Uani 1 1 d . . .
C44 C 0.3311(5) 0.1556(5) 0.4237(3) 0.0336(12) Uani 1 1 d . . .
H44A H 0.2420 0.1413 0.4171 0.050 Uiso 1 1 calc R . .
H44B H 0.3607 0.1846 0.4850 0.050 Uiso 1 1 calc R . .
H44C H 0.3472 0.0751 0.3946 0.050 Uiso 1 1 calc R . .
C45 C 0.9284(19) 0.1803(17) 0.4516(10) 0.073(6) Uani 0.50 1 d P . .
C46 C 0.9036(11) 0.1078(15) 0.4883(8) 0.143(6) Uani 1 1 d . . .
C47 C 1.0088(12) 0.0502(14) 0.4804(10) 0.171(12) Uani 1 1 d . . .
N1 N 0.3723(3) 0.1964(3) 0.1285(2) 0.0156(8) Uani 1 1 d . . .
N2 N 0.5791(3) 0.3923(3) 0.1569(2) 0.0145(8) Uani 1 1 d . . .
N3 N 0.4436(3) 0.5510(3) 0.1371(2) 0.0134(7) Uani 1 1 d . . .
N4 N 0.2353(3) 0.3551(3) 0.1103(2) 0.0144(8) Uani 1 1 d . . .
N5 N 0.3418(3) 0.2770(3) 0.3213(2) 0.0176(8) Uani 1 1 d . . .
N6 N 0.5600(3) 0.4860(3) 0.3479(2) 0.0186(8) Uani 1 1 d . . .
N7 N 0.4291(4) 0.6296(4) 0.3278(2) 0.0203(8) Uani 1 1 d . . .
N8 N 0.2087(3) 0.4173(4) 0.2978(2) 0.0177(8) Uani 1 1 d . . .
Ce1 Ce 0.39726(2) 0.41212(2) 0.228519(14) 0.01542(13) Uani 1 1 d . . .

loop_
_atom_site_aniso_label
_atom_site_aniso_U_11
_atom_site_aniso_U_22
_atom_site_aniso_U_33
_atom_site_aniso_U_23
_atom_site_aniso_U_13
_atom_site_aniso_U_12
C1 0.018(2) 0.019(2) 0.021(2) 0.0091(19) 0.0067(18) 0.0113(19)
C2 0.020(2) 0.022(2) 0.034(3) 0.016(2) 0.009(2) 0.007(2)
C3 0.030(3) 0.031(3) 0.039(3) 0.023(2) 0.005(2) 0.016(2)
C4 0.023(3) 0.038(3) 0.037(3) 0.022(2) 0.004(2) 0.016(2)
C5 0.018(2) 0.027(3) 0.029(2) 0.014(2) 0.005(2) 0.010(2)
C6 0.016(2) 0.018(2) 0.021(2) 0.0104(18) 0.0070(18) 0.0086(18)
C7 0.010(2) 0.022(2) 0.021(2) 0.0089(19) 0.0015(18) 0.0061(18)
C8 0.015(2) 0.028(3) 0.037(3) 0.019(2) 0.007(2) 0.007(2)
C9 0.011(2) 0.021(2) 0.029(2) 0.017(2) 0.0070(18) 0.0042(18)
C10 0.018(2) 0.014(2) 0.019(2) 0.0088(18) -0.0002(18) 0.0041(18)
C11 0.022(2) 0.020(2) 0.024(2) 0.017(2) 0.0084(19) 0.007(2)
C12 0.012(2) 0.025(2) 0.016(2) 0.0119(19) 0.0028(17) 0.0077(18)
C13 0.019(2) 0.018(2) 0.025(2) 0.0118(19) 0.0032(19) 0.0045(19)
C14 0.028(3) 0.019(2) 0.036(3) 0.017(2) 0.006(2) 0.014(2)
C15 0.017(2) 0.035(3) 0.036(3) 0.019(2) 0.005(2) 0.015(2)
C16 0.010(2) 0.025(2) 0.029(2) 0.013(2) 0.0024(18) 0.0072(19)
C17 0.013(2) 0.021(2) 0.015(2) 0.0118(18) 0.0009(17) 0.0068(18)
C18 0.010(2) 0.027(3) 0.022(2) 0.015(2) 0.0069(18) 0.0056(19)
C19 0.025(3) 0.028(3) 0.030(3) 0.008(2) -0.006(2) 0.008(2)
C20 0.015(2) 0.017(2) 0.021(2) 0.0094(18) 0.0036(18) 0.0022(18)
C21 0.018(2) 0.020(2) 0.020(2) 0.0137(19) 0.0096(19) 0.0066(19)
C22 0.025(3) 0.021(2) 0.031(3) 0.010(2) 0.005(2) 0.008(2)
C23 0.020(2) 0.025(2) 0.018(2) 0.0121(19) 0.0063(19) 0.005(2)
C24 0.029(3) 0.024(3) 0.025(2) 0.011(2) 0.012(2) 0.008(2)
C25 0.034(3) 0.023(3) 0.025(3) 0.011(2) 0.012(2) -0.001(2)
C26 0.024(3) 0.035(3) 0.025(3) 0.009(2) 0.008(2) -0.002(2)
C27 0.021(2) 0.035(3) 0.025(2) 0.013(2) 0.010(2) 0.011(2)
C28 0.020(2) 0.024(2) 0.019(2) 0.0112(19) 0.0098(19) 0.007(2)
C29 0.020(2) 0.036(3) 0.024(2) 0.015(2) 0.006(2) 0.016(2)
C30 0.022(3) 0.045(3) 0.039(3) 0.004(3) 0.007(2) 0.013(3)
C31 0.030(3) 0.028(3) 0.030(3) 0.010(2) 0.003(2) 0.020(2)
C32 0.030(3) 0.023(3) 0.023(2) 0.010(2) -0.004(2) 0.011(2)
C33 0.041(3) 0.027(3) 0.046(3) 0.007(2) 0.000(3) 0.017(3)
C34 0.020(2) 0.023(2) 0.019(2) 0.0119(19) -0.0026(19) 0.0017(19)
C35 0.035(3) 0.024(3) 0.038(3) 0.019(2) -0.006(2) 0.001(2)
C36 0.034(3) 0.038(3) 0.039(3) 0.021(3) -0.007(3) -0.013(3)
C37 0.018(3) 0.025(3) 0.028(3) 0.012(2) -0.003(2) -0.010(2)
C38 0.024(3) 0.044(3) 0.023(2) 0.011(2) -0.001(2) 0.011(2)
C39 0.018(2) 0.023(2) 0.021(2) 0.0090(19) -0.0023(18) 0.0026(19)
C40 0.021(2) 0.027(3) 0.020(2) 0.010(2) 0.0041(19) 0.016(2)
C41 0.028(3) 0.037(3) 0.029(3) 0.013(2) -0.002(2) 0.013(2)
C42 0.034(3) 0.032(3) 0.025(2) 0.017(2) 0.004(2) 0.020(2)
C43 0.029(3) 0.021(2) 0.025(2) 0.016(2) 0.011(2) 0.013(2)
C44 0.039(3) 0.035(3) 0.036(3) 0.026(2) 0.006(2) 0.009(2)
C45 0.116(15) 0.072(11) 0.040(8) 0.030(8) 0.050(9) 0.032(10)
C46 0.087(8) 0.180(14) 0.088(8) -0.053(9) 0.026(7) 0.033(9)
C47 0.048(6) 0.20(2) 0.121(13) -0.090(12) 0.044(6) -0.027(10)
N1 0.0139(19) 0.0149(19) 0.023(2) 0.0125(16) 0.0068(16) 0.0059(16)
N2 0.0090(18) 0.0166(19) 0.0203(19) 0.0088(16) 0.0027(15) 0.0046(15)
N3 0.0132(18) 0.0149(18) 0.0199(18) 0.0157(15) 0.0065(15) 0.0056(15)
N4 0.0124(18) 0.0148(19) 0.0195(19) 0.0100(16) 0.0066(15) 0.0048(15)
N5 0.020(2) 0.0172(19) 0.0211(19) 0.0151(16) 0.0085(16) 0.0044(16)
N6 0.017(2) 0.018(2) 0.023(2) 0.0107(16) 0.0039(16) 0.0047(16)
N7 0.022(2) 0.017(2) 0.025(2) 0.0116(17) 0.0007(17) 0.0068(17)
N8 0.0131(19) 0.022(2) 0.0205(19) 0.0096(16) 0.0059(16) 0.0056(16)
Ce1 0.01354(18) 0.01838(19) 0.01916(18) 0.01191(12) 0.00345(11) 0.00601(12)

loop_
_atom_type_symbol
_atom_type_description
_atom_type_scat_dispersion_real
_atom_type_scat_dispersion_imag
_atom_type_scat_source
H H 0.0000 0.0000 'International Tables Vol C Tables 4.2.6.8 and 6.1.1.4'
C C 0.0033 0.0016 'International Tables Vol C Tables 4.2.6.8 and 6.1.1.4'
N N 0.0061 0.0033 'International Tables Vol C Tables 4.2.6.8 and 6.1.1.4'
Ce Ce -0.2486 2.6331 'International Tables Vol C Tables 4.2.6.8 and 6.1.1.4'

loop_
_geom_angle_atom_site_label_1
_geom_angle_atom_site_label_2
_geom_angle_atom_site_label_3
_geom_angle
_geom_angle_site_symmetry_1
_geom_angle_site_symmetry_3
_geom_angle_publ_flag
C2 C1 N1 124.7(4) . . ?
C2 C1 C6 119.0(4) . . ?
N1 C1 C6 115.8(4) . . ?
C2 C1 Ce1 136.3(3) . . ?
N1 C1 Ce1 54.1(2) . . ?
C6 C1 Ce1 75.3(2) . . ?
C3 C2 C1 121.0(4) . . ?
C3 C2 H2 119.5 . . ?
C1 C2 H2 119.5 . . ?
C2 C3 C4 119.8(4) . . ?
C2 C3 H3 120.1 . . ?
C4 C3 H3 120.1 . . ?
C5 C4 C3 120.0(4) . . ?
C5 C4 H4 120.0 . . ?
C3 C4 H4 120.0 . . ?
C4 C5 C6 121.3(4) . . ?
C4 C5 H5 119.4 . . ?
C6 C5 H5 119.4 . . ?
C5 C6 N2 124.7(4) . . ?
C5 C6 C1 119.0(4) . . ?
N2 C6 C1 115.8(4) . . ?
C5 C6 Ce1 134.3(3) . . ?
N2 C6 Ce1 53.7(2) . . ?
C1 C6 Ce1 77.2(2) . . ?
N2 C7 C9 121.8(4) . . ?
N2 C7 C8 121.2(4) . . ?
C9 C7 C8 116.8(4) . . ?
C7 C8 H8A 109.5 . . ?
C7 C8 H8B 109.5 . . ?
H8A C8 H8B 109.5 . . ?
C7 C8 H8C 109.5 . . ?
H8A C8 H8C 109.5 . . ?
H8B C8 H8C 109.5 . . ?
C10 C9 C7 128.6(4) . . ?
C10 C9 H9 115.7 . . ?
C7 C9 H9 115.7 . . ?
N3 C10 C9 122.2(4) . . ?
N3 C10 C11 122.5(4) . . ?
C9 C10 C11 115.2(4) . . ?
C10 C11 H11A 109.5 . . ?
C10 C11 H11B 109.5 . . ?
H11A C11 H11B 109.5 . . ?
C10 C11 H11C 109.5 . . ?
H11A C11 H11C 109.5 . . ?
H11B C11 H11C 109.5 . . ?
C13 C12 N3 125.1(4) . . ?
C13 C12 C17 118.9(4) . . ?
N3 C12 C17 115.7(4) . . ?
C13 C12 Ce1 137.7(3) . . ?
N3 C12 Ce1 53.29(19) . . ?
C17 C12 Ce1 76.2(2) . . ?
C14 C13 C12 121.3(4) . . ?
C14 C13 H13 119.3 . . ?
C12 C13 H13 119.3 . . ?
C13 C14 C15 120.2(4) . . ?
C13 C14 H14 119.9 . . ?
C15 C14 H14 119.9 . . ?
C16 C15 C14 119.8(4) . . ?
C16 C15 H15 120.1 . . ?
C14 C15 H15 120.1 . . ?
C15 C16 C17 121.5(4) . . ?
C15 C16 H16 119.2 . . ?
C17 C16 H16 119.2 . . ?
C16 C17 N4 125.8(4) . . ?
C16 C17 C12 118.1(4) . . ?
N4 C17 C12 115.7(4) . . ?
C16 C17 Ce1 137.0(3) . . ?
N4 C17 Ce1 53.5(2) . . ?
C12 C17 Ce1 76.5(2) . . ?
N4 C18 C20 122.1(4) . . ?
N4 C18 C19 122.9(4) . . ?
C20 C18 C19 114.9(4) . . ?
C18 C19 H19A 109.5 . . ?
C18 C19 H19B 109.5 . . ?
H19A C19 H19B 109.5 . . ?
C18 C19 H19C 109.5 . . ?
H19A C19 H19C 109.5 . . ?
H19B C19 H19C 109.5 . . ?
C18 C20 C21 128.8(4) . . ?
C18 C20 H20 115.6 . . ?
C21 C20 H20 115.6 . . ?
N1 C21 C20 121.4(4) . . ?
N1 C21 C22 122.2(4) . . ?
C20 C21 C22 116.2(4) . . ?
C21 C22 H22A 109.5 . . ?
C21 C22 H22B 109.5 . . ?
H22A C22 H22B 109.5 . . ?
C21 C22 H22C 109.5 . . ?
H22A C22 H22C 109.5 . . ?
H22B C22 H22C 109.5 . . ?
C24 C23 N5 125.0(4) . . ?
C24 C23 C28 118.5(4) . . ?
N5 C23 C28 116.2(4) . . ?
C24 C23 Ce1 137.8(3) . . ?
N5 C23 Ce1 53.3(2) . . ?
C28 C23 Ce1 76.5(2) . . ?
C25 C24 C23 121.4(5) . . ?
C25 C24 H24 119.3 . . ?
C23 C24 H24 119.3 . . ?
C26 C25 C24 119.5(5) . . ?
C26 C25 H25 120.2 . . ?
C24 C25 H25 120.2 . . ?
C27 C26 C25 120.8(5) . . ?
C27 C26 H26 119.6 . . ?
C25 C26 H26 119.6 . . ?
C26 C27 C28 120.4(5) . . ?
C26 C27 H27 119.8 . . ?
C28 C27 H27 119.8 . . ?
C27 C28 C23 119.2(4) . . ?
C27 C28 N8 125.3(4) . . ?
C23 C28 N8 115.1(4) . . ?
C27 C28 Ce1 136.5(3) . . ?
C23 C28 Ce1 76.3(2) . . ?
N8 C28 Ce1 53.2(2) . . ?
N8 C29 C31 122.1(4) . . ?
N8 C29 C30 121.3(4) . . ?
C31 C29 C30 116.4(4) . . ?
C29 C30 H30A 109.5 . . ?
C29 C30 H30B 109.5 . . ?
H30A C30 H30B 109.5 . . ?
C29 C30 H30C 109.5 . . ?
H30A C30 H30C 109.5 . . ?
H30B C30 H30C 109.5 . . ?
C32 C31 C29 129.0(4) . . ?
C32 C31 H31 115.5 . . ?
C29 C31 H31 115.5 . . ?
N7 C32 C31 122.4(4) . . ?
N7 C32 C33 121.6(4) . . ?
C31 C32 C33 116.0(4) . . ?
C32 C33 H33A 109.5 . . ?
C32 C33 H33B 109.5 . . ?
H33A C33 H33B 109.5 . . ?
C32 C33 H33C 109.5 . . ?
H33A C33 H33C 109.5 . . ?
H33B C33 H33C 109.5 . . ?
C35 C34 C39 118.3(4) . . ?
C35 C34 N7 125.6(4) . . ?
C39 C34 N7 115.8(4) . . ?
C35 C34 Ce1 136.3(3) . . ?
C39 C34 Ce1 76.6(3) . . ?
N7 C34 Ce1 53.8(2) . . ?
C36 C35 C34 120.8(5) . . ?
C36 C35 H35 119.6 . . ?
C34 C35 H35 119.6 . . ?
C37 C36 C35 120.5(5) . . ?
C37 C36 H36 119.8 . . ?
C35 C36 H36 119.8 . . ?
C36 C37 C38 121.1(5) . . ?
C36 C37 H37 119.4 . . ?
C38 C37 H37 119.4 . . ?
C37 C38 C39 120.4(5) . . ?
C37 C38 H38 119.8 . . ?
C39 C38 H38 119.8 . . ?
C38 C39 C34 118.9(4) . . ?
C38 C39 N6 125.5(4) . . ?
C34 C39 N6 115.1(4) . . ?
C38 C39 Ce1 136.2(3) . . ?
C34 C39 Ce1 76.3(2) . . ?
N6 C39 Ce1 53.3(2) . . ?
N6 C40 C42 121.2(4) . . ?
N6 C40 C41 122.7(4) . . ?
C42 C40 C41 115.9(4) . . ?
C40 C41 H41A 109.5 . . ?
C40 C41 H41B 109.5 . . ?
H41A C41 H41B 109.5 . . ?
C40 C41 H41C 109.5 . . ?
H41A C41 H41C 109.5 . . ?
H41B C41 H41C 109.5 . . ?
C43 C42 C40 128.6(4) . . ?
C43 C42 H42 115.7 . . ?
C40 C42 H42 115.7 . . ?
N5 C43 C42 122.5(4) . . ?
N5 C43 C44 121.0(4) . . ?
C42 C43 C44 116.3(4) . . ?
C43 C44 H44A 109.5 . . ?
C43 C44 H44B 109.5 . . ?
H44A C44 H44B 109.5 . . ?
C43 C44 H44C 109.5 . . ?
H44A C44 H44C 109.5 . . ?
H44B C44 H44C 109.5 . . ?
C45 C46 C47 105.7(15) . . ?
C47 C47 C46 114.3(13) 2_756 . ?
C21 N1 C1 124.3(4) . . ?
C21 N1 Ce1 137.1(3) . . ?
C1 N1 Ce1 98.3(3) . . ?
C7 N2 C6 123.9(4) . . ?
C7 N2 Ce1 137.3(3) . . ?
C6 N2 Ce1 98.6(2) . . ?
C10 N3 C12 124.5(3) . . ?
C10 N3 Ce1 135.8(3) . . ?
C12 N3 Ce1 99.2(2) . . ?
C18 N4 C17 124.0(4) . . ?
C18 N4 Ce1 136.2(3) . . ?
C17 N4 Ce1 99.0(2) . . ?
C43 N5 C23 123.4(4) . . ?
C43 N5 Ce1 137.2(3) . . ?
C23 N5 Ce1 99.3(3) . . ?
C40 N6 C39 122.5(4) . . ?
C40 N6 Ce1 138.4(3) . . ?
C39 N6 Ce1 99.0(3) . . ?
C32 N7 C34 125.4(4) . . ?
C32 N7 Ce1 135.5(3) . . ?
C34 N7 Ce1 98.4(3) . . ?
C29 N8 C28 124.6(4) . . ?
C29 N8 Ce1 136.1(3) . . ?
C28 N8 Ce1 99.1(3) . . ?
N2 Ce1 N8 176.39(11) . . ?
N2 Ce1 N6 76.58(12) . . ?
N8 Ce1 N6 104.61(12) . . ?
N2 Ce1 N5 112.41(12) . . ?
N8 Ce1 N5 65.22(12) . . ?
N6 Ce1 N5 69.90(12) . . ?
N2 Ce1 N7 112.80(12) . . ?
N8 Ce1 N7 70.69(13) . . ?
N6 Ce1 N7 64.95(12) . . ?
N5 Ce1 N7 103.33(12) . . ?
N2 Ce1 N1 65.42(12) . . ?
N8 Ce1 N1 111.09(12) . . ?
N6 Ce1 N1 113.98(12) . . ?
N5 Ce1 N1 77.40(12) . . ?
N7 Ce1 N1 178.20(11) . . ?
N2 Ce1 N3 70.47(12) . . ?
N8 Ce1 N3 111.90(12) . . ?
N6 Ce1 N3 111.44(12) . . ?
N5 Ce1 N3 177.12(10) . . ?
N7 Ce1 N3 75.32(12) . . ?
N1 Ce1 N3 104.03(12) . . ?
N2 Ce1 N4 104.33(11) . . ?
N8 Ce1 N4 74.75(12) . . ?
N6 Ce1 N4 175.64(11) . . ?
N5 Ce1 N4 113.26(12) . . ?
N7 Ce1 N4 110.97(12) . . ?
N1 Ce1 N4 70.06(12) . . ?
N3 Ce1 N4 65.25(11) . . ?
N2 Ce1 C6 27.78(12) . . ?
N8 Ce1 C6 149.26(12) . . ?
N6 Ce1 C6 70.04(12) . . ?
N5 Ce1 C6 85.10(12) . . ?
N7 Ce1 C6 127.23(12) . . ?
N1 Ce1 C6 51.07(12) . . ?
N3 Ce1 C6 97.74(11) . . ?
N4 Ce1 C6 112.78(12) . . ?
N2 Ce1 C1 50.89(12) . . ?
N8 Ce1 C1 125.58(12) . . ?
N6 Ce1 C1 86.76(12) . . ?
N5 Ce1 C1 69.94(12) . . ?
N7 Ce1 C1 151.11(12) . . ?
N1 Ce1 C1 27.56(12) . . ?
N3 Ce1 C1 112.49(12) . . ?
N4 Ce1 C1 97.12(12) . . ?
C6 Ce1 C1 27.42(11) . . ?
N2 Ce1 C34 85.29(12) . . ?
N8 Ce1 C34 98.11(12) . . ?
N6 Ce1 C34 50.63(12) . . ?
N5 Ce1 C34 112.00(12) . . ?
N7 Ce1 C34 27.85(13) . . ?
N1 Ce1 C34 150.35(12) . . ?
N3 Ce1 C34 68.00(12) . . ?
N4 Ce1 C34 125.05(12) . . ?
C6 Ce1 C34 100.45(12) . . ?
C1 Ce1 C34 126.88(12) . . ?
N2 Ce1 C23 125.95(12) . . ?
N8 Ce1 C23 50.69(12) . . ?
N6 Ce1 C23 96.83(12) . . ?
N5 Ce1 C23 27.39(12) . . ?
N7 Ce1 C23 112.01(12) . . ?
N1 Ce1 C23 69.39(12) . . ?
N3 Ce1 C23 150.71(12) . . ?
N4 Ce1 C23 86.10(12) . . ?
C6 Ce1 C23 99.03(12) . . ?
C1 Ce1 C23 75.43(12) . . ?
C34 Ce1 C23 131.32(12) . . ?

loop_
_geom_bond_atom_site_label_1
_geom_bond_atom_site_label_2
_geom_bond_distance
_geom_bond_site_symmetry_2
_geom_bond_publ_flag
C1 C2 1.399(6) . ?
C1 N1 1.405(6) . ?
C1 C6 1.418(6) . ?
C1 Ce1 3.004(4) . ?
C2 C3 1.383(7) . ?
C2 H2 0.9500 . ?
C3 C4 1.399(7) . ?
C3 H3 0.9500 . ?
C4 C5 1.374(7) . ?
C4 H4 0.9500 . ?
C5 C6 1.396(6) . ?
C5 H5 0.9500 . ?
C6 N2 1.405(6) . ?
C6 Ce1 2.980(4) . ?
C7 N2 1.332(5) . ?
C7 C9 1.405(6) . ?
C7 C8 1.512(6) . ?
C8 H8A 0.9800 . ?
C8 H8B 0.9800 . ?
C8 H8C 0.9800 . ?
C9 C10 1.389(6) . ?
C9 H9 0.9500 . ?
C10 N3 1.328(5) . ?
C10 C11 1.523(6) . ?
C11 H11A 0.9800 . ?
C11 H11B 0.9800 . ?
C11 H11C 0.9800 . ?
C12 C13 1.392(6) . ?
C12 N3 1.418(5) . ?
C12 C17 1.425(6) . ?
C12 Ce1 3.030(4) . ?
C13 C14 1.377(6) . ?
C13 H13 0.9500 . ?
C14 C15 1.380(7) . ?
C14 H14 0.9500 . ?
C15 C16 1.377(6) . ?
C15 H15 0.9500 . ?
C16 C17 1.402(6) . ?
C16 H16 0.9500 . ?
C17 N4 1.414(5) . ?
C17 Ce1 3.026(4) . ?
C18 N4 1.320(6) . ?
C18 C20 1.403(6) . ?
C18 C19 1.517(6) . ?
C19 H19A 0.9800 . ?
C19 H19B 0.9800 . ?
C19 H19C 0.9800 . ?
C20 C21 1.404(6) . ?
C20 H20 0.9500 . ?
C21 N1 1.331(6) . ?
C21 C22 1.512(6) . ?
C22 H22A 0.9800 . ?
C22 H22B 0.9800 . ?
C22 H22C 0.9800 . ?
C23 C24 1.400(6) . ?
C23 N5 1.406(6) . ?
C23 C28 1.415(6) . ?
C23 Ce1 3.016(4) . ?
C24 C25 1.383(7) . ?
C24 H24 0.9500 . ?
C25 C26 1.381(7) . ?
C25 H25 0.9500 . ?
C26 C27 1.379(7) . ?
C26 H26 0.9500 . ?
C27 C28 1.407(7) . ?
C27 H27 0.9500 . ?
C28 N8 1.422(6) . ?
C28 Ce1 3.019(4) . ?
C29 N8 1.324(6) . ?
C29 C31 1.397(7) . ?
C29 C30 1.520(7) . ?
C30 H30A 0.9800 . ?
C30 H30B 0.9800 . ?
C30 H30C 0.9800 . ?
C31 C32 1.396(7) . ?
C31 H31 0.9500 . ?
C32 N7 1.319(6) . ?
C32 C33 1.529(7) . ?
C33 H33A 0.9800 . ?
C33 H33B 0.9800 . ?
C33 H33C 0.9800 . ?
C34 C35 1.407(6) . ?
C34 C39 1.413(6) . ?
C34 N7 1.422(6) . ?
C34 Ce1 3.012(4) . ?
C35 C36 1.373(8) . ?
C35 H35 0.9500 . ?
C36 C37 1.355(8) . ?
C36 H36 0.9500 . ?
C37 C38 1.369(7) . ?
C37 H37 0.9500 . ?
C38 C39 1.405(7) . ?
C38 H38 0.9500 . ?
C39 N6 1.419(6) . ?
C39 Ce1 3.016(4) . ?
C40 N6 1.327(6) . ?
C40 C42 1.399(7) . ?
C40 C41 1.513(7) . ?
C41 H41A 0.9800 . ?
C41 H41B 0.9800 . ?
C41 H41C 0.9800 . ?
C42 C43 1.388(7) . ?
C42 H42 0.9500 . ?
C43 N5 1.333(6) . ?
C43 C44 1.512(6) . ?
C44 H44A 0.9800 . ?
C44 H44B 0.9800 . ?
C44 H44C 0.9800 . ?
C45 C46 1.14(2) . ?
C46 C47 1.53(2) . ?
C47 C47 1.45(4) 2_756 ?
N1 Ce1 2.460(4) . ?
N2 Ce1 2.428(3) . ?
N3 Ce1 2.460(3) . ?
N4 Ce1 2.462(4) . ?
N5 Ce1 2.450(3) . ?
N6 Ce1 2.449(4) . ?
N7 Ce1 2.456(4) . ?
N8 Ce1 2.448(4) . ?

loop_
_geom_torsion_atom_site_label_1
_geom_torsion_atom_site_label_2
_geom_torsion_atom_site_label_3
_geom_torsion_atom_site_label_4
_geom_torsion
_geom_torsion_site_symmetry_1
_geom_torsion_site_symmetry_2
_geom_torsion_site_symmetry_3
_geom_torsion_site_symmetry_4
_geom_torsion_publ_flag
N1 C1 C2 C3 -172.3(4) . . . . ?
C6 C1 C2 C3 -0.9(7) . . . . ?
Ce1 C1 C2 C3 -100.2(5) . . . . ?
C1 C2 C3 C4 2.3(8) . . . . ?
C2 C3 C4 C5 -1.4(8) . . . . ?
C3 C4 C5 C6 -0.9(8) . . . . ?
C4 C5 C6 N2 173.8(4) . . . . ?
C4 C5 C6 C1 2.2(7) . . . . ?
C4 C5 C6 Ce1 103.1(5) . . . . ?
C2 C1 C6 C5 -1.3(6) . . . . ?
N1 C1 C6 C5 170.8(4) . . . . ?
Ce1 C1 C6 C5 133.9(4) . . . . ?
C2 C1 C6 N2 -173.6(4) . . . . ?
N1 C1 C6 N2 -1.5(6) . . . . ?
Ce1 C1 C6 N2 -38.4(3) . . . . ?
C2 C1 C6 Ce1 -135.2(4) . . . . ?
N1 C1 C6 Ce1 36.9(3) . . . . ?
N2 C7 C9 C10 -8.9(7) . . . . ?
C8 C7 C9 C10 167.2(4) . . . . ?
C7 C9 C10 N3 5.6(7) . . . . ?
C7 C9 C10 C11 -171.3(4) . . . . ?
N3 C12 C13 C14 -175.4(4) . . . . ?
C17 C12 C13 C14 -1.9(6) . . . . ?
Ce1 C12 C13 C14 -103.7(5) . . . . ?
C12 C13 C14 C15 2.7(7) . . . . ?
C13 C14 C15 C16 -0.5(7) . . . . ?
C14 C15 C16 C17 -2.3(7) . . . . ?
C15 C16 C17 N4 176.1(4) . . . . ?
C15 C16 C17 C12 3.0(6) . . . . ?
C15 C16 C17 Ce1 103.7(5) . . . . ?
C13 C12 C17 C16 -0.9(6) . . . . ?
N3 C12 C17 C16 173.2(4) . . . . ?
Ce1 C12 C17 C16 136.5(4) . . . . ?
C13 C12 C17 N4 -174.7(4) . . . . ?
N3 C12 C17 N4 -0.6(5) . . . . ?
Ce1 C12 C17 N4 -37.4(3) . . . . ?
C13 C12 C17 Ce1 -137.3(4) . . . . ?
N3 C12 C17 Ce1 36.8(3) . . . . ?
N4 C18 C20 C21 -5.2(7) . . . . ?
C19 C18 C20 C21 171.2(4) . . . . ?
C18 C20 C21 N1 9.7(7) . . . . ?
C18 C20 C21 C22 -165.5(4) . . . . ?
N5 C23 C24 C25 -175.2(4) . . . . ?
C28 C23 C24 C25 -1.7(7) . . . . ?
Ce1 C23 C24 C25 -103.5(5) . . . . ?
C23 C24 C25 C26 2.7(7) . . . . ?
C24 C25 C26 C27 -0.5(7) . . . . ?
C25 C26 C27 C28 -2.7(7) . . . . ?
C26 C27 C28 C23 3.6(7) . . . . ?
C26 C27 C28 N8 176.3(4) . . . . ?
C26 C27 C28 Ce1 104.9(5) . . . . ?
C24 C23 C28 C27 -1.4(6) . . . . ?
N5 C23 C28 C27 172.6(4) . . . . ?
Ce1 C23 C28 C27 136.0(4) . . . . ?
C24 C23 C28 N8 -174.8(4) . . . . ?
N5 C23 C28 N8 -0.8(6) . . . . ?
Ce1 C23 C28 N8 -37.4(3) . . . . ?
C24 C23 C28 Ce1 -137.4(4) . . . . ?
N5 C23 C28 Ce1 36.6(3) . . . . ?
N8 C29 C31 C32 -7.7(8) . . . . ?
C30 C29 C31 C32 167.2(5) . . . . ?
C29 C31 C32 N7 6.0(8) . . . . ?
C29 C31 C32 C33 -170.8(5) . . . . ?
C39 C34 C35 C36 -1.3(7) . . . . ?
N7 C34 C35 C36 -174.3(5) . . . . ?
Ce1 C34 C35 C36 -101.9(6) . . . . ?
C34 C35 C36 C37 1.1(8) . . . . ?
C35 C36 C37 C38 0.7(8) . . . . ?
C36 C37 C38 C39 -2.3(8) . . . . ?
C37 C38 C39 C34 2.0(7) . . . . ?
C37 C38 C39 N6 174.2(4) . . . . ?
C37 C38 C39 Ce1 102.6(6) . . . . ?
C35 C34 C39 C38 -0.2(6) . . . . ?
N7 C34 C39 C38 173.4(4) . . . . ?
Ce1 C34 C39 C38 135.5(4) . . . . ?
C35 C34 C39 N6 -173.2(4) . . . . ?
N7 C34 C39 N6 0.5(6) . . . . ?
Ce1 C34 C39 N6 -37.4(3) . . . . ?
C35 C34 C39 Ce1 -135.8(4) . . . . ?
N7 C34 C39 Ce1 37.9(3) . . . . ?
N6 C40 C42 C43 -8.1(8) . . . . ?
C41 C40 C42 C43 167.8(5) . . . . ?
C40 C42 C43 N5 8.1(8) . . . . ?
C40 C42 C43 C44 -168.2(5) . . . . ?
C45 C46 C47 C47 -177.0(17) . . . 2_756 ?
C20 C21 N1 C1 -178.8(4) . . . . ?
C22 C21 N1 C1 -3.9(6) . . . . ?
C20 C21 N1 Ce1 8.1(7) . . . . ?
C22 C21 N1 Ce1 -177.0(3) . . . . ?
C2 C1 N1 C21 -49.4(6) . . . . ?
C6 C1 N1 C21 138.9(4) . . . . ?
Ce1 C1 N1 C21 -175.2(5) . . . . ?
C2 C1 N1 Ce1 125.8(4) . . . . ?
C6 C1 N1 Ce1 -45.8(4) . . . . ?
C9 C7 N2 C6 177.6(4) . . . . ?
C8 C7 N2 C6 1.7(7) . . . . ?
C9 C7 N2 Ce1 -8.6(7) . . . . ?
C8 C7 N2 Ce1 175.5(3) . . . . ?
C5 C6 N2 C7 52.7(6) . . . . ?
C1 C6 N2 C7 -135.5(4) . . . . ?
Ce1 C6 N2 C7 175.8(5) . . . . ?
C5 C6 N2 Ce1 -123.0(4) . . . . ?
C1 C6 N2 Ce1 48.7(4) . . . . ?
C9 C10 N3 C12 -174.6(4) . . . . ?
C11 C10 N3 C12 2.1(6) . . . . ?
C9 C10 N3 Ce1 14.9(7) . . . . ?
C11 C10 N3 Ce1 -168.3(3) . . . . ?
C13 C12 N3 C10 -46.1(6) . . . . ?
C17 C12 N3 C10 140.2(4) . . . . ?
Ce1 C12 N3 C10 -173.3(5) . . . . ?
C13 C12 N3 Ce1 127.2(4) . . . . ?
C17 C12 N3 Ce1 -46.5(4) . . . . ?
C20 C18 N4 C17 174.8(4) . . . . ?
C19 C18 N4 C17 -1.3(6) . . . . ?
C20 C18 N4 Ce1 -17.6(6) . . . . ?
C19 C18 N4 Ce1 166.3(3) . . . . ?
C16 C17 N4 C18 45.3(6) . . . . ?
C12 C17 N4 C18 -141.4(4) . . . . ?
Ce1 C17 N4 C18 171.3(4) . . . . ?
C16 C17 N4 Ce1 -126.0(4) . . . . ?
C12 C17 N4 Ce1 47.3(4) . . . . ?
C42 C43 N5 C23 -175.2(4) . . . . ?
C44 C43 N5 C23 0.9(7) . . . . ?
C42 C43 N5 Ce1 7.6(7) . . . . ?
C44 C43 N5 Ce1 -176.4(3) . . . . ?
C24 C23 N5 C43 -50.8(7) . . . . ?
C28 C23 N5 C43 135.6(4) . . . . ?
Ce1 C23 N5 C43 -178.1(5) . . . . ?
C24 C23 N5 Ce1 127.3(4) . . . . ?
C28 C23 N5 Ce1 -46.3(4) . . . . ?
C42 C40 N6 C39 174.9(4) . . . . ?
C41 C40 N6 C39 -0.7(7) . . . . ?
C42 C40 N6 Ce1 -7.5(7) . . . . ?
C41 C40 N6 Ce1 176.8(3) . . . . ?
C38 C39 N6 C40 53.4(7) . . . . ?
C34 C39 N6 C40 -134.2(4) . . . . ?
Ce1 C39 N6 C40 178.4(5) . . . . ?
C38 C39 N6 Ce1 -125.0(4) . . . . ?
C34 C39 N6 Ce1 47.4(4) . . . . ?
C31 C32 N7 C34 -177.4(4) . . . . ?
C33 C32 N7 C34 -0.7(7) . . . . ?
C31 C32 N7 Ce1 14.9(7) . . . . ?
C33 C32 N7 Ce1 -168.5(3) . . . . ?
C35 C34 N7 C32 -46.0(7) . . . . ?
C39 C34 N7 C32 140.9(5) . . . . ?
Ce1 C34 N7 C32 -171.4(5) . . . . ?
C35 C34 N7 Ce1 125.4(4) . . . . ?
C39 C34 N7 Ce1 -47.8(4) . . . . ?
C31 C29 N8 C28 175.7(4) . . . . ?
C30 C29 N8 C28 1.0(7) . . . . ?
C31 C29 N8 Ce1 -11.6(7) . . . . ?
C30 C29 N8 Ce1 173.8(3) . . . . ?
C27 C28 N8 C29 49.5(6) . . . . ?
C23 C28 N8 C29 -137.6(4) . . . . ?
Ce1 C28 N8 C29 174.9(5) . . . . ?
C27 C28 N8 Ce1 -125.5(4) . . . . ?
C23 C28 N8 Ce1 47.4(4) . . . . ?
C7 N2 Ce1 N8 148.1(15) . . . . ?
C6 N2 Ce1 N8 -37.1(18) . . . . ?
C7 N2 Ce1 N6 -102.3(4) . . . . ?
C6 N2 Ce1 N6 72.5(3) . . . . ?
C7 N2 Ce1 N5 -163.5(4) . . . . ?
C6 N2 Ce1 N5 11.3(3) . . . . ?
C7 N2 Ce1 N7 -47.2(4) . . . . ?
C6 N2 Ce1 N7 127.6(2) . . . . ?
C7 N2 Ce1 N1 133.1(4) . . . . ?
C6 N2 Ce1 N1 -52.1(2) . . . . ?
C7 N2 Ce1 N3 16.7(4) . . . . ?
C6 N2 Ce1 N3 -168.6(3) . . . . ?
C7 N2 Ce1 N4 73.3(4) . . . . ?
C6 N2 Ce1 N4 -111.9(3) . . . . ?
C7 N2 Ce1 C6 -174.8(6) . . . . ?
C7 N2 Ce1 C1 160.9(5) . . . . ?
C6 N2 Ce1 C1 -24.3(2) . . . . ?
C7 N2 Ce1 C34 -51.7(4) . . . . ?
C6 N2 Ce1 C34 123.1(3) . . . . ?
C7 N2 Ce1 C23 169.0(4) . . . . ?
C6 N2 Ce1 C23 -16.2(3) . . . . ?
C29 N8 Ce1 N2 -175.9(15) . . . . ?
C28 N8 Ce1 N2 -2.0(18) . . . . ?
C29 N8 Ce1 N6 75.3(4) . . . . ?
C28 N8 Ce1 N6 -110.7(3) . . . . ?
C29 N8 Ce1 N5 134.5(5) . . . . ?
C28 N8 Ce1 N5 -51.5(3) . . . . ?
C29 N8 Ce1 N7 19.0(4) . . . . ?
C28 N8 Ce1 N7 -167.0(3) . . . . ?
C29 N8 Ce1 N1 -161.3(4) . . . . ?
C28 N8 Ce1 N1 12.7(3) . . . . ?
C29 N8 Ce1 N3 -45.5(5) . . . . ?
C28 N8 Ce1 N3 128.5(2) . . . . ?
C29 N8 Ce1 N4 -100.2(4) . . . . ?
C28 N8 Ce1 N4 73.7(3) . . . . ?
C29 N8 Ce1 C6 150.7(4) . . . . ?
C28 N8 Ce1 C6 -35.3(4) . . . . ?
C29 N8 Ce1 C1 171.9(4) . . . . ?
C28 N8 Ce1 C1 -14.1(3) . . . . ?
C29 N8 Ce1 C34 24.0(4) . . . . ?
C28 N8 Ce1 C34 -162.0(3) . . . . ?
C29 N8 Ce1 C23 162.2(5) . . . . ?
C28 N8 Ce1 C23 -23.9(2) . . . . ?
C40 N6 Ce1 N2 -106.8(5) . . . . ?
C39 N6 Ce1 N2 71.1(3) . . . . ?
C40 N6 Ce1 N8 69.7(5) . . . . ?
C39 N6 Ce1 N8 -112.4(3) . . . . ?
C40 N6 Ce1 N5 13.5(4) . . . . ?
C39 N6 Ce1 N5 -168.6(3) . . . . ?
C40 N6 Ce1 N7 129.8(5) . . . . ?
C39 N6 Ce1 N7 -52.3(3) . . . . ?
C40 N6 Ce1 N1 -51.8(5) . . . . ?
C39 N6 Ce1 N1 126.1(3) . . . . ?
C40 N6 Ce1 N3 -169.2(4) . . . . ?
C39 N6 Ce1 N3 8.7(3) . . . . ?
C40 N6 Ce1 N4 150.6(12) . . . . ?
C39 N6 Ce1 N4 -31.4(15) . . . . ?
C40 N6 Ce1 C6 -78.5(5) . . . . ?
C39 N6 Ce1 C6 99.4(3) . . . . ?
C40 N6 Ce1 C1 -56.3(5) . . . . ?
C39 N6 Ce1 C1 121.6(3) . . . . ?
C40 N6 Ce1 C34 158.2(5) . . . . ?
C39 N6 Ce1 C34 -23.9(2) . . . . ?
C40 N6 Ce1 C23 18.6(5) . . . . ?
C39 N6 Ce1 C23 -163.5(3) . . . . ?
C43 N5 Ce1 N2 51.9(5) . . . . ?
C23 N5 Ce1 N2 -125.8(3) . . . . ?
C43 N5 Ce1 N8 -131.1(5) . . . . ?
C23 N5 Ce1 N8 51.3(3) . . . . ?
C43 N5 Ce1 N6 -13.4(4) . . . . ?
C23 N5 Ce1 N6 169.0(3) . . . . ?
C43 N5 Ce1 N7 -70.0(5) . . . . ?
C23 N5 Ce1 N7 112.3(3) . . . . ?
C43 N5 Ce1 N1 108.3(5) . . . . ?
C23 N5 Ce1 N1 -69.4(3) . . . . ?
C43 N5 Ce1 N3 -132(2) . . . . ?
C23 N5 Ce1 N3 51(2) . . . . ?
C43 N5 Ce1 N4 169.9(4) . . . . ?
C23 N5 Ce1 N4 -7.8(3) . . . . ?
C43 N5 Ce1 C6 57.1(4) . . . . ?
C23 N5 Ce1 C6 -120.5(3) . . . . ?
C43 N5 Ce1 C1 80.6(4) . . . . ?
C23 N5 Ce1 C1 -97.0(3) . . . . ?
C43 N5 Ce1 C34 -42.2(5) . . . . ?
C23 N5 Ce1 C34 140.2(3) . . . . ?
C43 N5 Ce1 C23 177.7(6) . . . . ?
C32 N7 Ce1 N2 160.4(4) . . . . ?
C34 N7 Ce1 N2 -9.6(3) . . . . ?
C32 N7 Ce1 N8 -20.7(4) . . . . ?
C34 N7 Ce1 N8 169.4(3) . . . . ?
C32 N7 Ce1 N6 -138.0(5) . . . . ?
C34 N7 Ce1 N6 52.1(2) . . . . ?
C32 N7 Ce1 N5 -78.0(4) . . . . ?
C34 N7 Ce1 N5 112.1(2) . . . . ?
C32 N7 Ce1 N1 168(3) . . . . ?
C34 N7 Ce1 N1 -2(3) . . . . ?
C32 N7 Ce1 N3 99.4(4) . . . . ?
C34 N7 Ce1 N3 -70.5(2) . . . . ?
C32 N7 Ce1 N4 43.7(5) . . . . ?
C34 N7 Ce1 N4 -126.2(2) . . . . ?
C32 N7 Ce1 C6 -172.0(4) . . . . ?
C34 N7 Ce1 C6 18.1(3) . . . . ?
C32 N7 Ce1 C1 -150.5(4) . . . . ?
C34 N7 Ce1 C1 39.6(4) . . . . ?
C32 N7 Ce1 C34 169.9(6) . . . . ?
C32 N7 Ce1 C23 -50.7(5) . . . . ?
C34 N7 Ce1 C23 139.4(2) . . . . ?
C21 N1 Ce1 N2 -134.3(4) . . . . ?
C1 N1 Ce1 N2 51.5(2) . . . . ?
C21 N1 Ce1 N8 46.7(4) . . . . ?
C1 N1 Ce1 N8 -127.5(2) . . . . ?
C21 N1 Ce1 N6 164.6(4) . . . . ?
C1 N1 Ce1 N6 -9.6(3) . . . . ?
C21 N1 Ce1 N5 103.6(4) . . . . ?
C1 N1 Ce1 N5 -70.6(2) . . . . ?
C21 N1 Ce1 N7 -142(3) . . . . ?
C1 N1 Ce1 N7 43(3) . . . . ?
C21 N1 Ce1 N3 -73.9(4) . . . . ?
C1 N1 Ce1 N3 111.9(2) . . . . ?
C21 N1 Ce1 N4 -17.2(4) . . . . ?
C1 N1 Ce1 N4 168.6(3) . . . . ?
C21 N1 Ce1 C6 -162.5(5) . . . . ?
C1 N1 Ce1 C6 23.3(2) . . . . ?
C21 N1 Ce1 C1 174.2(6) . . . . ?
C21 N1 Ce1 C34 -143.9(4) . . . . ?
C1 N1 Ce1 C34 41.9(4) . . . . ?
C21 N1 Ce1 C23 76.2(4) . . . . ?
C1 N1 Ce1 C23 -98.0(3) . . . . ?
C10 N3 Ce1 N2 -19.8(4) . . . . ?
C12 N3 Ce1 N2 168.1(3) . . . . ?
C10 N3 Ce1 N8 163.1(4) . . . . ?
C12 N3 Ce1 N8 -9.0(3) . . . . ?
C10 N3 Ce1 N6 46.3(4) . . . . ?
C12 N3 Ce1 N6 -125.7(2) . . . . ?
C10 N3 Ce1 N5 164(2) . . . . ?
C12 N3 Ce1 N5 -8(2) . . . . ?
C10 N3 Ce1 N7 101.4(4) . . . . ?
C12 N3 Ce1 N7 -70.7(3) . . . . ?
C10 N3 Ce1 N1 -76.9(4) . . . . ?
C12 N3 Ce1 N1 111.1(3) . . . . ?
C10 N3 Ce1 N4 -136.7(4) . . . . ?
C12 N3 Ce1 N4 51.2(2) . . . . ?
C10 N3 Ce1 C6 -25.2(4) . . . . ?
C12 N3 Ce1 C6 162.8(2) . . . . ?
C10 N3 Ce1 C1 -49.2(4) . . . . ?
C12 N3 Ce1 C1 138.7(2) . . . . ?
C10 N3 Ce1 C34 73.0(4) . . . . ?
C12 N3 Ce1 C34 -99.0(3) . . . . ?
C10 N3 Ce1 C23 -149.7(4) . . . . ?
C12 N3 Ce1 C23 38.3(4) . . . . ?
C18 N4 Ce1 N2 78.7(4) . . . . ?
C17 N4 Ce1 N2 -111.6(2) . . . . ?
C18 N4 Ce1 N8 -97.6(4) . . . . ?
C17 N4 Ce1 N8 72.0(2) . . . . ?
C18 N4 Ce1 N6 -180(34) . . . . ?
C17 N4 Ce1 N6 -10.1(15) . . . . ?
C18 N4 Ce1 N5 -43.8(4) . . . . ?
C17 N4 Ce1 N5 125.8(2) . . . . ?
C18 N4 Ce1 N7 -159.5(4) . . . . ?
C17 N4 Ce1 N7 10.1(3) . . . . ?
C18 N4 Ce1 N1 22.1(4) . . . . ?
C17 N4 Ce1 N1 -168.3(3) . . . . ?
C18 N4 Ce1 N3 138.9(4) . . . . ?
C17 N4 Ce1 N3 -51.5(2) . . . . ?
C18 N4 Ce1 C6 50.8(4) . . . . ?
C17 N4 Ce1 C6 -139.6(2) . . . . ?
C18 N4 Ce1 C1 27.4(4) . . . . ?
C17 N4 Ce1 C1 -163.0(2) . . . . ?
C18 N4 Ce1 C34 173.1(4) . . . . ?
C17 N4 Ce1 C34 -17.3(3) . . . . ?
C18 N4 Ce1 C23 -47.4(4) . . . . ?
C17 N4 Ce1 C23 122.2(2) . . . . ?
C5 C6 Ce1 N2 105.7(5) . . . . ?
C1 C6 Ce1 N2 -136.1(4) . . . . ?
C5 C6 Ce1 N8 -78.6(5) . . . . ?
N2 C6 Ce1 N8 175.7(2) . . . . ?
C1 C6 Ce1 N8 39.7(4) . . . . ?
C5 C6 Ce1 N6 6.5(4) . . . . ?
N2 C6 Ce1 N6 -99.2(3) . . . . ?
C1 C6 Ce1 N6 124.7(3) . . . . ?
C5 C6 Ce1 N5 -63.9(4) . . . . ?
N2 C6 Ce1 N5 -169.6(3) . . . . ?
C1 C6 Ce1 N5 54.4(2) . . . . ?
C5 C6 Ce1 N7 39.2(5) . . . . ?
N2 C6 Ce1 N7 -66.5(3) . . . . ?
C1 C6 Ce1 N7 157.4(2) . . . . ?
C5 C6 Ce1 N1 -141.6(5) . . . . ?
N2 C6 Ce1 N1 112.7(3) . . . . ?
C1 C6 Ce1 N1 -23.4(2) . . . . ?
C5 C6 Ce1 N3 116.6(4) . . . . ?
N2 C6 Ce1 N3 10.9(3) . . . . ?
C1 C6 Ce1 N3 -125.2(2) . . . . ?
C5 C6 Ce1 N4 -177.1(4) . . . . ?
N2 C6 Ce1 N4 77.2(3) . . . . ?
C1 C6 Ce1 N4 -58.8(3) . . . . ?
C5 C6 Ce1 C1 -118.2(5) . . . . ?
N2 C6 Ce1 C1 136.1(4) . . . . ?
C5 C6 Ce1 C34 47.6(4) . . . . ?
N2 C6 Ce1 C34 -58.1(3) . . . . ?
C1 C6 Ce1 C34 165.9(2) . . . . ?
C5 C6 Ce1 C23 -87.5(4) . . . . ?
N2 C6 Ce1 C23 166.8(2) . . . . ?
C1 C6 Ce1 C23 30.7(3) . . . . ?
C2 C1 Ce1 N2 141.4(5) . . . . ?
N1 C1 Ce1 N2 -113.5(3) . . . . ?
C6 C1 Ce1 N2 24.6(2) . . . . ?
C2 C1 Ce1 N8 -39.5(5) . . . . ?
N1 C1 Ce1 N8 65.5(3) . . . . ?
C6 C1 Ce1 N8 -156.4(2) . . . . ?
C2 C1 Ce1 N6 66.1(5) . . . . ?
N1 C1 Ce1 N6 171.2(3) . . . . ?
C6 C1 Ce1 N6 -50.7(3) . . . . ?
C2 C1 Ce1 N5 -3.6(4) . . . . ?
N1 C1 Ce1 N5 101.4(3) . . . . ?
C6 C1 Ce1 N5 -120.4(3) . . . . ?
C2 C1 Ce1 N7 77.5(5) . . . . ?
N1 C1 Ce1 N7 -177.4(2) . . . . ?
C6 C1 Ce1 N7 -39.3(4) . . . . ?
C2 C1 Ce1 N1 -105.0(5) . . . . ?
C6 C1 Ce1 N1 138.1(4) . . . . ?
C2 C1 Ce1 N3 178.0(4) . . . . ?
N1 C1 Ce1 N3 -76.9(3) . . . . ?
C6 C1 Ce1 N3 61.2(3) . . . . ?
C2 C1 Ce1 N4 -115.8(5) . . . . ?
N1 C1 Ce1 N4 -10.8(3) . . . . ?
C6 C1 Ce1 N4 127.3(2) . . . . ?
C2 C1 Ce1 C6 116.8(6) . . . . ?
N1 C1 Ce1 C6 -138.1(4) . . . . ?
C2 C1 Ce1 C34 99.4(5) . . . . ?
N1 C1 Ce1 C34 -155.6(2) . . . . ?
C6 C1 Ce1 C34 -17.5(3) . . . . ?
C2 C1 Ce1 C23 -31.8(4) . . . . ?
N1 C1 Ce1 C23 73.3(2) . . . . ?
C6 C1 Ce1 C23 -148.6(3) . . . . ?
C35 C34 Ce1 N2 65.1(5) . . . . ?
C39 C34 Ce1 N2 -52.1(3) . . . . ?
N7 C34 Ce1 N2 171.2(3) . . . . ?
C35 C34 Ce1 N8 -116.1(5) . . . . ?
C39 C34 Ce1 N8 126.6(3) . . . . ?
N7 C34 Ce1 N8 -10.1(3) . . . . ?
C35 C34 Ce1 N6 141.6(6) . . . . ?
C39 C34 Ce1 N6 24.4(2) . . . . ?
N7 C34 Ce1 N6 -112.4(3) . . . . ?
C35 C34 Ce1 N5 177.4(5) . . . . ?
C39 C34 Ce1 N5 60.2(3) . . . . ?
N7 C34 Ce1 N5 -76.6(3) . . . . ?
C35 C34 Ce1 N7 -106.1(6) . . . . ?
C39 C34 Ce1 N7 136.7(4) . . . . ?
C35 C34 Ce1 N1 73.8(6) . . . . ?
C39 C34 Ce1 N1 -43.4(4) . . . . ?
N7 C34 Ce1 N1 179.9(2) . . . . ?
C35 C34 Ce1 N3 -5.7(5) . . . . ?
C39 C34 Ce1 N3 -122.9(3) . . . . ?
N7 C34 Ce1 N3 100.3(3) . . . . ?
C35 C34 Ce1 N4 -39.1(6) . . . . ?
C39 C34 Ce1 N4 -156.3(2) . . . . ?
N7 C34 Ce1 N4 66.9(3) . . . . ?
C35 C34 Ce1 C6 88.5(5) . . . . ?
C39 C34 Ce1 C6 -28.7(3) . . . . ?
N7 C34 Ce1 C6 -165.5(2) . . . . ?
C35 C34 Ce1 C1 96.5(5) . . . . ?
C39 C34 Ce1 C1 -20.7(3) . . . . ?
N7 C34 Ce1 C1 -157.4(2) . . . . ?
C35 C34 Ce1 C23 -159.5(5) . . . . ?
C39 C34 Ce1 C23 83.3(3) . . . . ?
N7 C34 Ce1 C23 -53.5(3) . . . . ?
C24 C23 Ce1 N2 -36.1(5) . . . . ?
N5 C23 Ce1 N2 67.9(3) . . . . ?
C28 C23 Ce1 N2 -154.0(2) . . . . ?
C24 C23 Ce1 N8 142.2(5) . . . . ?
N5 C23 Ce1 N8 -113.7(3) . . . . ?
C28 C23 Ce1 N8 24.4(2) . . . . ?
C24 C23 Ce1 N6 -114.5(5) . . . . ?
N5 C23 Ce1 N6 -10.4(3) . . . . ?
C28 C23 Ce1 N6 127.7(3) . . . . ?
C24 C23 Ce1 N5 -104.0(6) . . . . ?
C28 C23 Ce1 N5 138.1(4) . . . . ?
C24 C23 Ce1 N7 179.8(5) . . . . ?
N5 C23 Ce1 N7 -76.1(3) . . . . ?
C28 C23 Ce1 N7 62.0(3) . . . . ?
C24 C23 Ce1 N1 -1.4(5) . . . . ?
N5 C23 Ce1 N1 102.7(3) . . . . ?
C28 C23 Ce1 N1 -119.2(3) . . . . ?
C24 C23 Ce1 N3 80.5(6) . . . . ?
N5 C23 Ce1 N3 -175.4(2) . . . . ?
C28 C23 Ce1 N3 -37.3(4) . . . . ?
C24 C23 Ce1 N4 68.8(5) . . . . ?
N5 C23 Ce1 N4 172.8(3) . . . . ?
C28 C23 Ce1 N4 -49.1(3) . . . . ?
C24 C23 Ce1 C6 -43.7(5) . . . . ?
N5 C23 Ce1 C6 60.3(3) . . . . ?
C28 C23 Ce1 C6 -161.5(3) . . . . ?
C24 C23 Ce1 C1 -29.6(5) . . . . ?
N5 C23 Ce1 C1 74.4(3) . . . . ?
C28 C23 Ce1 C1 -147.5(3) . . . . ?
C24 C23 Ce1 C34 -156.3(5) . . . . ?
N5 C23 Ce1 C34 -52.3(3) . . . . ?
C28 C23 Ce1 C34 85.9(3) . . . . ?
